data_4110620
loop_
_publ_author_name
'Naokazu Kano'
'Fuminori Komatsu'
'Masaki Yamamura'
'Takayuki Kawashima'

_publ_contact_author_address
;
Department of Chemistry, Graduate School of Science,
The University of Tokyo,
7-3-1 Hongo, Bunkyo-ku, Tokyo, 113-0033, Japan
;
_publ_contact_author_email takayuki@chem.s.u-tokyo.ac.jp
_publ_contact_author_fax +81-5800-6899
_publ_contact_author_name 'Takayuki Kawashima'
_publ_contact_author_phone +81-5800-6899
_publ_section_title
;
 Reversible Photoswitching of the Coordination Numbers of Silicon in
 Organosilicon Compounds Bearing a 2-(Phenylazo)phenyl Group
;
_journal_name_full 'Journal of the American Chemical Society'
_journal_page_first 7097
_journal_page_last 7109
_journal_paper_doi 10.1021/ja060926s
_journal_volume 128
_journal_year 2006
_chemical_formula_moiety 'C24 H33 F4 K N2 O6 Si'
_chemical_formula_sum 'C24 H33 F4 K N2 O6 Si'
_chemical_formula_weight 588.71
_chemical_name_common Tetrafluorosilicate
_chemical_name_systematic
; 
Potassium, 18-crown-6, Tetrafluoro[2-(phenylazo)phenyl]silicate
;
_space_group_IT_number 2
_symmetry_cell_setting triclinic
_symmetry_space_group_name_Hall '-P 1'
_symmetry_space_group_name_H-M 'P -1'
_atom_sites_solution_hydrogens geom
_atom_sites_solution_primary direct
_atom_sites_solution_secondary difmap
_audit_creation_method SHELXL-97
_cell_angle_alpha 74.096(6)
_cell_angle_beta 69.804(3)
_cell_angle_gamma 79.731(2)
_cell_formula_units_Z 4
_cell_length_a 13.4452(17)
_cell_length_b 14.836(2)
_cell_length_c 15.750(2)
_cell_measurement_reflns_used 5753
_cell_measurement_temperature 103(2)
_cell_measurement_theta_max 26.3710
_cell_measurement_theta_min 2.2354
_cell_volume 2823.5(6)
_computing_cell_refinement 'CrystalClear (Rigaku Corp., 2000)'
_computing_data_collection 'CrystalClear (Rigaku Corp., 2000)'
_computing_data_reduction 'CrystalClear (Rigaku Corp., 2000)'
_computing_molecular_graphics 'ORTEP-3 for Windows ver 1.08 (Farrugia, 1997-2005)'
_computing_structure_refinement 'SHELXL-97 (Sheldrick, 1997)'
_computing_structure_solution 'SHELXS-97 (Sheldrick, 1990)'
_diffrn_ambient_temperature 103(2)
_diffrn_detector_area_resol_mean 7.3153
_diffrn_measured_fraction_theta_full 0.986
_diffrn_measured_fraction_theta_max 0.986
_diffrn_measurement_details
;
scan:
    Number of images: 360
               Slice: -80.0000 - 100.0000
         Image width: 0.5000
            Exp time: 15.0000
       Rotation axis: Omega
               Omega: 0.0000
                 Chi: 45.0000
                 Phi: 0.0000
                 XTD: 39.7524
              2theta: 10.0384
scan:
    Number of images: 360
               Slice: -80.0000 - 100.0000
         Image width: 0.5000
            Exp time: 15.0000
       Rotation axis: Omega
               Omega: 0.0000
                 Chi: 45.0000
                 Phi: 90.0000
                 XTD: 39.7524
              2theta: 10.0384

;
_diffrn_measurement_device
;
Mercury CCD (2x2 bin mode)
;
_diffrn_measurement_device_details
;
AFC8: Eulerian 3-circle
;
_diffrn_measurement_method dtreqab.ref
_diffrn_orient_matrix_UB_11 ????
_diffrn_orient_matrix_UB_12 ????
_diffrn_orient_matrix_UB_13 ????
_diffrn_orient_matrix_UB_21 ????
_diffrn_orient_matrix_UB_22 ????
_diffrn_orient_matrix_UB_23 ????
_diffrn_orient_matrix_UB_31 ????
_diffrn_orient_matrix_UB_32 ????
_diffrn_orient_matrix_UB_33 ????
_diffrn_radiation_detector CCD
_diffrn_radiation_monochromator graphite
_diffrn_radiation_source 'fine-focus sealed tube'
_diffrn_radiation_type MoK\a
_diffrn_radiation_wavelength 0.71070
_diffrn_reflns_av_R_equivalents 0.0439
_diffrn_reflns_av_sigmaI/netI 0.0717
_diffrn_reflns_limit_h_max 15
_diffrn_reflns_limit_h_min -15
_diffrn_reflns_limit_k_max 17
_diffrn_reflns_limit_k_min -14
_diffrn_reflns_limit_l_max 16
_diffrn_reflns_limit_l_min -18
_diffrn_reflns_number 23868
_diffrn_reflns_reduction_process 'Lp corrections applied'
_diffrn_reflns_theta_full 25.00
_diffrn_reflns_theta_max 25.00
_diffrn_reflns_theta_min 2.23
_diffrn_source_current 40.0000
_diffrn_source_power 2.0000
_diffrn_source_voltage 50.0000
_exptl_absorpt_coefficient_mu 0.297
_exptl_absorpt_correction_T_max 0.9853
_exptl_absorpt_correction_T_min 0.8657
_exptl_absorpt_correction_type multi-scan
_exptl_absorpt_process_details
; 
Jacobson, R. (1998) Private communication
;
_exptl_crystal_colour Orange
_exptl_crystal_density_diffrn 1.385
_exptl_crystal_description Platelet
_exptl_crystal_F_000 1232
_exptl_crystal_size_max 0.50
_exptl_crystal_size_mid 0.30
_exptl_crystal_size_min 0.05
_refine_diff_density_max 1.046
_refine_diff_density_min -0.451
_refine_diff_density_rms 0.075
_refine_ls_extinction_method none
_refine_ls_goodness_of_fit_ref 1.040
_refine_ls_hydrogen_treatment riding
_refine_ls_matrix_type full
_refine_ls_number_parameters 685
_refine_ls_number_reflns 9794
_refine_ls_number_restraints 0
_refine_ls_restrained_S_all 1.040
_refine_ls_R_factor_all 0.1115
_refine_ls_R_factor_gt 0.0678
_refine_ls_shift/su_max 0.000
_refine_ls_shift/su_mean 0.000
_refine_ls_structure_factor_coef Fsqd
_refine_ls_weighting_details 'calc w=1/[\s^2^(Fo^2^)+(0.0663P)^2^+6.9837P] where P=(Fo^2^+2Fc^2^)/3'
_refine_ls_weighting_scheme calc
_refine_ls_wR_factor_gt 0.1551
_refine_ls_wR_factor_ref 0.1803
_reflns_number_gt 6540
_reflns_number_total 9794
_reflns_threshold_expression >2sigma(I)
_cod_data_source_file ja060926ssi20060208_062513.cif
_cod_data_source_block Z5
_cod_database_code 4110620

loop_
_symmetry_equiv_pos_as_xyz
'x, y, z'
'-x, -y, -z'

loop_
_atom_site_label
_atom_site_type_symbol
_atom_site_fract_x
_atom_site_fract_y
_atom_site_fract_z
_atom_site_U_iso_or_equiv
_atom_site_adp_type
_atom_site_occupancy
_atom_site_symmetry_multiplicity
_atom_site_calc_flag
_atom_site_refinement_flags
Si1 Si 0.59107(11) 0.57590(9) 0.20490(10) 0.0324(3) Uani 1 1 d .
F1 F 0.6909(2) 0.63873(19) 0.1668(2) 0.0446(7) Uani 1 1 d .
F2 F 0.5218(2) 0.66283(18) 0.1505(2) 0.0405(7) Uani 1 1 d .
F3 F 0.6618(2) 0.48958(19) 0.2621(2) 0.0403(7) Uani 1 1 d .
F4 F 0.5069(2) 0.5870(2) 0.3039(2) 0.0454(7) Uani 1 1 d .
C1 C 0.5865(4) 0.4950(3) 0.1325(3) 0.0272(10) Uani 1 1 d .
C2 C 0.6415(4) 0.5129(3) 0.0384(3) 0.0330(11) Uani 1 1 d .
H1 H 0.6836 0.5648 0.0118 0.040 Uiso 1 1 calc R
C3 C 0.6376(4) 0.4576(3) -0.0191(3) 0.0351(11) Uani 1 1 d .
H2 H 0.6762 0.4719 -0.0836 0.042 Uiso 1 1 calc R
C4 C 0.5767(4) 0.3817(3) 0.0189(3) 0.0336(11) Uani 1 1 d .
H3 H 0.5705 0.3453 -0.0199 0.040 Uiso 1 1 calc R
C5 C 0.5246(4) 0.3589(3) 0.1140(3) 0.0293(10) Uani 1 1 d .
H4 H 0.4847 0.3056 0.1412 0.035 Uiso 1 1 calc R
C6 C 0.5317(3) 0.4146(3) 0.1684(3) 0.0256(10) Uani 1 1 d .
N1 N 0.4682(3) 0.3983(3) 0.2664(3) 0.0312(9) Uani 1 1 d .
N2 N 0.4728(3) 0.3185(3) 0.3205(3) 0.0341(9) Uani 1 1 d .
C7 C 0.5514(4) 0.2424(3) 0.2923(3) 0.0301(10) Uani 1 1 d .
C8 C 0.5160(4) 0.1549(3) 0.3141(3) 0.0375(12) Uani 1 1 d .
H5 H 0.4424 0.1470 0.3434 0.045 Uiso 1 1 calc R
C9 C 0.5874(5) 0.0785(4) 0.2934(4) 0.0433(13) Uani 1 1 d .
H6 H 0.5626 0.0186 0.3057 0.052 Uiso 1 1 calc R
C10 C 0.6938(5) 0.0895(4) 0.2551(3) 0.0438(14) Uani 1 1 d .
H7 H 0.7427 0.0368 0.2413 0.053 Uiso 1 1 calc R
C11 C 0.7313(4) 0.1762(4) 0.2362(3) 0.0376(12) Uani 1 1 d .
H8 H 0.8055 0.1826 0.2110 0.045 Uiso 1 1 calc R
C12 C 0.6593(4) 0.2541(3) 0.2544(3) 0.0340(11) Uani 1 1 d .
H9 H 0.6838 0.3143 0.2410 0.041 Uiso 1 1 calc R
K1 K 0.83081(8) 0.54957(8) 0.26706(7) 0.0353(3) Uani 1 1 d .
O1 O 0.9911(3) 0.5936(3) 0.0957(3) 0.0525(10) Uani 1 1 d .
C13 C 1.0155(5) 0.6925(5) 0.0646(5) 0.0660(19) Uani 1 1 d .
H10 H 1.0725 0.7000 0.0879 0.079 Uiso 1 1 calc R
H11 H 1.0416 0.7103 -0.0042 0.079 Uiso 1 1 calc R
C14 C 0.9220(5) 0.7540(4) 0.0984(4) 0.0561(16) Uani 1 1 d .
H12 H 0.9386 0.8202 0.0713 0.067 Uiso 1 1 calc R
H13 H 0.8644 0.7441 0.0772 0.067 Uiso 1 1 calc R
O2 O 0.8868(3) 0.7386(3) 0.1939(3) 0.0513(10) Uani 1 1 d .
C15 C 0.8047(4) 0.8064(4) 0.2309(5) 0.0524(16) Uani 1 1 d .
H14 H 0.7425 0.8080 0.2103 0.063 Uiso 1 1 calc R
H15 H 0.8309 0.8697 0.2069 0.063 Uiso 1 1 calc R
C16 C 0.7724(5) 0.7824(4) 0.3329(4) 0.0509(15) Uani 1 1 d .
H16 H 0.8343 0.7799 0.3541 0.061 Uiso 1 1 calc R
H17 H 0.7172 0.8305 0.3581 0.061 Uiso 1 1 calc R
O3 O 0.7313(3) 0.6927(3) 0.3643(3) 0.0471(9) Uani 1 1 d .
C17 C 0.6942(5) 0.6634(4) 0.4623(4) 0.0518(15) Uani 1 1 d .
H18 H 0.6396 0.7114 0.4884 0.062 Uiso 1 1 calc R
H19 H 0.7539 0.6563 0.4875 0.062 Uiso 1 1 calc R
C18 C 0.6474(4) 0.5712(4) 0.4895(4) 0.0496(14) Uani 1 1 d .
H20 H 0.6131 0.5537 0.5576 0.059 Uiso 1 1 calc R
H21 H 0.5929 0.5760 0.4589 0.059 Uiso 1 1 calc R
O4 O 0.7313(3) 0.5022(3) 0.4610(2) 0.0469(9) Uani 1 1 d .
C19 C 0.6952(5) 0.4099(4) 0.4883(4) 0.0508(14) Uani 1 1 d .
H22 H 0.6447 0.4080 0.4557 0.061 Uiso 1 1 calc R
H23 H 0.6584 0.3937 0.5561 0.061 Uiso 1 1 calc R
C20 C 0.7912(5) 0.3409(4) 0.4629(4) 0.0520(15) Uani 1 1 d .
H24 H 0.8459 0.3493 0.4883 0.062 Uiso 1 1 calc R
H25 H 0.7707 0.2757 0.4899 0.062 Uiso 1 1 calc R
O5 O 0.8326(3) 0.3565(2) 0.3651(3) 0.0475(9) Uani 1 1 d .
C21 C 0.9184(5) 0.2920(4) 0.3330(4) 0.0538(15) Uani 1 1 d .
H26 H 0.8949 0.2277 0.3538 0.065 Uiso 1 1 calc R
H27 H 0.9759 0.2921 0.3588 0.065 Uiso 1 1 calc R
C22 C 0.9587(5) 0.3191(4) 0.2293(5) 0.0596(17) Uani 1 1 d .
H28 H 1.0151 0.2713 0.2051 0.072 Uiso 1 1 calc R
H29 H 0.9002 0.3238 0.2033 0.072 Uiso 1 1 calc R
O6 O 0.9997(3) 0.4063(3) 0.2038(3) 0.0492(10) Uani 1 1 d .
C23 C 1.0484(4) 0.4368(4) 0.1040(3) 0.0458(14) Uani 1 1 d .
H30 H 1.1112 0.3928 0.0829 0.055 Uiso 1 1 calc R
H31 H 0.9969 0.4356 0.0721 0.055 Uiso 1 1 calc R
C24 C 1.0808(5) 0.5312(5) 0.0793(4) 0.0589(17) Uani 1 1 d .
H32 H 1.1249 0.5350 0.1169 0.071 Uiso 1 1 calc R
H33 H 1.1237 0.5471 0.0128 0.071 Uiso 1 1 calc R
Si2 Si 0.06236(10) 0.02118(9) 0.22088(9) 0.0319(3) Uani 1 1 d .
F5 F -0.0056(3) 0.1147(2) 0.1833(2) 0.0573(9) Uani 1 1 d .
F6 F -0.0468(2) -0.0373(2) 0.2653(2) 0.0525(9) Uani 1 1 d .
F7 F 0.1706(2) 0.08100(19) 0.18142(19) 0.0395(7) Uani 1 1 d .
F8 F 0.0718(2) 0.0007(2) 0.32456(19) 0.0425(7) Uani 1 1 d .
C25 C 0.1298(3) -0.0597(3) 0.1408(3) 0.0261(10) Uani 1 1 d .
C26 C 0.1050(4) -0.0467(3) 0.0584(3) 0.0329(11) Uani 1 1 d .
H34 H 0.0522 0.0019 0.0456 0.039 Uiso 1 1 calc R
C27 C 0.1551(4) -0.1025(4) -0.0048(3) 0.0354(12) Uani 1 1 d .
H35 H 0.1379 -0.0904 -0.0608 0.043 Uiso 1 1 calc R
C28 C 0.2291(4) -0.1751(3) 0.0130(3) 0.0338(11) Uani 1 1 d .
H36 H 0.2630 -0.2135 -0.0303 0.041 Uiso 1 1 calc R
C29 C 0.2543(4) -0.1924(3) 0.0947(3) 0.0317(11) Uani 1 1 d .
H37 H 0.3049 -0.2431 0.1081 0.038 Uiso 1 1 calc R
C30 C 0.2050(3) -0.1348(3) 0.1564(3) 0.0279(10) Uani 1 1 d .
N3 N 0.2420(3) -0.1441(3) 0.2360(3) 0.0316(9) Uani 1 1 d .
N4 N 0.2418(3) -0.2205(3) 0.2946(3) 0.0349(9) Uani 1 1 d .
C31 C 0.1917(4) -0.3001(3) 0.2963(3) 0.0340(11) Uani 1 1 d .
C32 C 0.0830(4) -0.2941(3) 0.3165(3) 0.0351(11) Uani 1 1 d .
H38 H 0.0420 -0.2351 0.3183 0.042 Uiso 1 1 calc R
C33 C 0.0340(4) -0.3740(4) 0.3340(4) 0.0410(13) Uani 1 1 d .
H39 H -0.0413 -0.3703 0.3499 0.049 Uiso 1 1 calc R
C34 C 0.0938(5) -0.4603(4) 0.3285(4) 0.0495(14) Uani 1 1 d .
H40 H 0.0599 -0.5150 0.3385 0.059 Uiso 1 1 calc R
C35 C 0.2037(5) -0.4658(4) 0.3083(4) 0.0493(14) Uani 1 1 d .
H41 H 0.2451 -0.5244 0.3050 0.059 Uiso 1 1 calc R
C36 C 0.2521(4) -0.3861(4) 0.2929(4) 0.0434(13) Uani 1 1 d .
H42 H 0.3270 -0.3898 0.2800 0.052 Uiso 1 1 calc R
K2 K 0.30033(8) 0.01742(7) 0.28703(6) 0.0259(2) Uani 1 1 d .
O7 O 0.3501(2) 0.2008(2) 0.1669(2) 0.0311(7) Uani 1 1 d .
C37 C 0.2596(4) 0.2684(3) 0.1800(4) 0.0391(12) Uani 1 1 d .
H43 H 0.2011 0.2468 0.1683 0.047 Uiso 1 1 calc R
H44 H 0.2780 0.3293 0.1356 0.047 Uiso 1 1 calc R
C38 C 0.2249(4) 0.2807(3) 0.2769(3) 0.0359(12) Uani 1 1 d .
H45 H 0.2852 0.2969 0.2905 0.043 Uiso 1 1 calc R
H46 H 0.1672 0.3325 0.2849 0.043 Uiso 1 1 calc R
O8 O 0.1878(3) 0.1949(2) 0.3386(2) 0.0315(7) Uani 1 1 d .
C39 C 0.1590(4) 0.1984(4) 0.4337(3) 0.0415(13) Uani 1 1 d .
H47 H 0.0986 0.2468 0.4481 0.050 Uiso 1 1 calc R
H48 H 0.2198 0.2152 0.4462 0.050 Uiso 1 1 calc R
C40 C 0.1283(4) 0.1044(3) 0.4924(3) 0.0386(12) Uani 1 1 d .
H49 H 0.0992 0.1068 0.5588 0.046 Uiso 1 1 calc R
H50 H 0.0732 0.0841 0.4749 0.046 Uiso 1 1 calc R
O9 O 0.2217(3) 0.0406(2) 0.4772(2) 0.0366(8) Uani 1 1 d .
C41 C 0.2032(5) -0.0503(4) 0.5365(3) 0.0469(14) Uani 1 1 d .
H51 H 0.1551 -0.0802 0.5192 0.056 Uiso 1 1 calc R
H52 H 0.1691 -0.0451 0.6018 0.056 Uiso 1 1 calc R
C42 C 0.3073(5) -0.1085(4) 0.5266(3) 0.0522(15) Uani 1 1 d .
H53 H 0.3579 -0.0752 0.5374 0.063 Uiso 1 1 calc R
H54 H 0.2976 -0.1692 0.5733 0.063 Uiso 1 1 calc R
O10 O 0.3485(3) -0.1250(2) 0.4354(2) 0.0346(8) Uani 1 1 d .
C43 C 0.4471(4) -0.1825(4) 0.4228(4) 0.0381(12) Uani 1 1 d .
H55 H 0.4379 -0.2427 0.4701 0.046 Uiso 1 1 calc R
H56 H 0.5009 -0.1501 0.4300 0.046 Uiso 1 1 calc R
C44 C 0.4835(4) -0.2010(3) 0.3273(3) 0.0321(11) Uani 1 1 d .
H57 H 0.5480 -0.2463 0.3193 0.039 Uiso 1 1 calc R
H58 H 0.4271 -0.2281 0.3177 0.039 Uiso 1 1 calc R
O11 O 0.5066(3) -0.1135(2) 0.2620(2) 0.0324(7) Uani 1 1 d .
C45 C 0.5359(4) -0.1227(3) 0.1684(3) 0.0345(11) Uani 1 1 d .
H59 H 0.4760 -0.1434 0.1578 0.041 Uiso 1 1 calc R
H60 H 0.5978 -0.1701 0.1559 0.041 Uiso 1 1 calc R
C46 C 0.5638(4) -0.0282(3) 0.1053(3) 0.0316(11) Uani 1 1 d .
H61 H 0.6173 -0.0040 0.1214 0.038 Uiso 1 1 calc R
H62 H 0.5943 -0.0340 0.0399 0.038 Uiso 1 1 calc R
O12 O 0.4699(2) 0.0345(2) 0.1161(2) 0.0294(7) Uani 1 1 d .
C47 C 0.4917(4) 0.1278(3) 0.0619(3) 0.0340(11) Uani 1 1 d .
H63 H 0.5261 0.1267 -0.0045 0.041 Uiso 1 1 calc R
H64 H 0.5408 0.1527 0.0826 0.041 Uiso 1 1 calc R
C48 C 0.3901(4) 0.1891(3) 0.0737(3) 0.0354(11) Uani 1 1 d .
H65 H 0.4021 0.2511 0.0296 0.042 Uiso 1 1 calc R
H66 H 0.3377 0.1600 0.0606 0.042 Uiso 1 1 calc R

loop_
_atom_site_aniso_label
_atom_site_aniso_U_11
_atom_site_aniso_U_22
_atom_site_aniso_U_33
_atom_site_aniso_U_23
_atom_site_aniso_U_13
_atom_site_aniso_U_12
Si1 0.0340(8) 0.0271(7) 0.0404(8) -0.0084(6) -0.0168(6) -0.0024(6)
F1 0.0433(18) 0.0338(16) 0.0607(19) -0.0028(14) -0.0226(15) -0.0135(13)
F2 0.0471(18) 0.0257(14) 0.0555(18) -0.0098(13) -0.0282(15) 0.0044(12)
F3 0.0461(18) 0.0315(15) 0.0520(18) -0.0066(13) -0.0288(15) -0.0029(13)
F4 0.0484(19) 0.0455(18) 0.0465(18) -0.0221(14) -0.0098(14) -0.0072(14)
C1 0.028(2) 0.023(2) 0.032(3) -0.0040(19) -0.013(2) -0.0006(19)
C2 0.027(3) 0.027(2) 0.041(3) 0.000(2) -0.013(2) -0.001(2)
C3 0.032(3) 0.041(3) 0.023(2) -0.002(2) -0.007(2) 0.009(2)
C4 0.033(3) 0.032(3) 0.040(3) -0.015(2) -0.017(2) 0.008(2)
C5 0.025(2) 0.030(2) 0.036(3) -0.013(2) -0.010(2) 0.0008(19)
C6 0.025(2) 0.025(2) 0.028(2) -0.0093(19) -0.0105(19) 0.0025(19)
N1 0.029(2) 0.032(2) 0.031(2) -0.0071(18) -0.0079(17) -0.0027(17)
N2 0.033(2) 0.037(2) 0.033(2) -0.0090(19) -0.0103(18) -0.0041(18)
C7 0.034(3) 0.031(3) 0.028(2) -0.006(2) -0.015(2) -0.001(2)
C8 0.041(3) 0.038(3) 0.038(3) -0.005(2) -0.019(2) -0.009(2)
C9 0.069(4) 0.033(3) 0.038(3) -0.013(2) -0.025(3) -0.005(3)
C10 0.063(4) 0.040(3) 0.030(3) -0.016(2) -0.019(3) 0.011(3)
C11 0.040(3) 0.045(3) 0.026(3) -0.010(2) -0.010(2) 0.004(2)
C12 0.044(3) 0.031(3) 0.028(3) -0.006(2) -0.014(2) -0.002(2)
K1 0.0296(6) 0.0446(7) 0.0343(6) -0.0139(5) -0.0095(5) -0.0032(5)
O1 0.034(2) 0.077(3) 0.043(2) -0.013(2) -0.0073(17) -0.007(2)
C13 0.067(5) 0.062(4) 0.060(4) -0.011(3) 0.006(3) -0.042(4)
C14 0.067(4) 0.056(4) 0.043(4) -0.009(3) -0.002(3) -0.037(3)
O2 0.050(2) 0.045(2) 0.061(3) -0.0066(19) -0.019(2) -0.0171(19)
C15 0.041(3) 0.038(3) 0.090(5) -0.027(3) -0.033(3) 0.010(3)
C16 0.039(3) 0.041(3) 0.075(4) -0.014(3) -0.018(3) -0.004(3)
O3 0.041(2) 0.047(2) 0.057(2) -0.0192(19) -0.0142(18) -0.0039(17)
C17 0.054(4) 0.065(4) 0.042(3) -0.028(3) -0.013(3) 0.003(3)
C18 0.042(3) 0.058(4) 0.043(3) -0.019(3) -0.004(3) 0.000(3)
O4 0.043(2) 0.052(2) 0.045(2) -0.0119(18) -0.0125(18) -0.0046(18)
C19 0.051(4) 0.048(3) 0.043(3) -0.002(3) -0.005(3) -0.011(3)
C20 0.058(4) 0.043(3) 0.052(4) -0.006(3) -0.018(3) -0.004(3)
O5 0.044(2) 0.038(2) 0.052(2) -0.0043(17) -0.0105(18) 0.0004(17)
C21 0.036(3) 0.043(3) 0.067(4) -0.003(3) -0.005(3) -0.005(3)
C22 0.043(4) 0.052(4) 0.082(5) -0.030(3) -0.010(3) 0.003(3)
O6 0.038(2) 0.044(2) 0.066(3) -0.0126(19) -0.0176(19) -0.0008(17)
C23 0.040(3) 0.059(4) 0.030(3) -0.010(3) -0.010(2) 0.014(3)
C24 0.044(4) 0.086(5) 0.041(3) -0.011(3) -0.008(3) -0.008(3)
Si2 0.0278(7) 0.0355(8) 0.0373(8) -0.0183(6) -0.0114(6) 0.0031(6)
F5 0.053(2) 0.054(2) 0.080(2) -0.0361(18) -0.0377(18) 0.0256(16)
F6 0.0270(16) 0.082(2) 0.0555(19) -0.0431(18) 0.0034(14) -0.0132(15)
F7 0.0454(18) 0.0359(16) 0.0444(17) -0.0106(13) -0.0195(14) -0.0087(13)
F8 0.0428(17) 0.0547(19) 0.0345(16) -0.0204(14) -0.0088(13) -0.0066(14)
C25 0.021(2) 0.026(2) 0.030(2) -0.0061(19) -0.0035(19) -0.0074(19)
C26 0.031(3) 0.032(3) 0.035(3) -0.009(2) -0.009(2) -0.002(2)
C27 0.035(3) 0.047(3) 0.023(2) -0.011(2) -0.003(2) -0.010(2)
C28 0.031(3) 0.036(3) 0.035(3) -0.017(2) -0.003(2) -0.005(2)
C29 0.023(2) 0.032(3) 0.038(3) -0.015(2) -0.003(2) 0.000(2)
C30 0.022(2) 0.032(3) 0.030(3) -0.011(2) -0.0047(19) -0.0062(19)
N3 0.026(2) 0.031(2) 0.040(2) -0.0118(19) -0.0121(18) 0.0005(17)
N4 0.030(2) 0.034(2) 0.045(3) -0.011(2) -0.0182(19) 0.0017(18)
C31 0.038(3) 0.033(3) 0.038(3) -0.008(2) -0.020(2) -0.004(2)
C32 0.036(3) 0.031(3) 0.044(3) -0.010(2) -0.020(2) 0.001(2)
C33 0.037(3) 0.036(3) 0.056(3) -0.008(2) -0.022(3) -0.005(2)
C34 0.051(4) 0.033(3) 0.074(4) -0.013(3) -0.029(3) -0.006(3)
C35 0.047(3) 0.030(3) 0.076(4) -0.019(3) -0.025(3) 0.008(2)
C36 0.034(3) 0.036(3) 0.061(4) -0.013(3) -0.019(3) 0.006(2)
K2 0.0277(5) 0.0262(5) 0.0251(5) -0.0071(4) -0.0087(4) -0.0028(4)
O7 0.0336(19) 0.0267(17) 0.0307(18) -0.0028(13) -0.0096(14) -0.0035(14)
C37 0.039(3) 0.026(3) 0.044(3) 0.004(2) -0.014(2) -0.002(2)
C38 0.034(3) 0.021(2) 0.050(3) -0.008(2) -0.010(2) -0.001(2)
O8 0.040(2) 0.0267(17) 0.0310(18) -0.0106(14) -0.0105(15) -0.0048(14)
C39 0.047(3) 0.043(3) 0.040(3) -0.022(2) -0.015(2) 0.006(2)
C40 0.040(3) 0.043(3) 0.032(3) -0.020(2) -0.010(2) 0.011(2)
O9 0.038(2) 0.039(2) 0.0294(18) -0.0100(15) -0.0105(15) 0.0061(16)
C41 0.055(4) 0.048(3) 0.023(3) -0.002(2) -0.004(2) 0.009(3)
C42 0.065(4) 0.057(4) 0.025(3) -0.010(2) -0.014(3) 0.019(3)
O10 0.038(2) 0.0370(19) 0.0272(18) -0.0086(14) -0.0126(15) 0.0070(15)
C43 0.037(3) 0.034(3) 0.045(3) -0.007(2) -0.020(2) 0.005(2)
C44 0.032(3) 0.028(3) 0.041(3) -0.012(2) -0.016(2) 0.003(2)
O11 0.0375(19) 0.0332(18) 0.0317(18) -0.0144(14) -0.0131(15) -0.0008(15)
C45 0.031(3) 0.039(3) 0.040(3) -0.022(2) -0.011(2) 0.002(2)
C46 0.025(2) 0.037(3) 0.034(3) -0.018(2) -0.001(2) -0.006(2)
O12 0.0263(17) 0.0332(18) 0.0280(17) -0.0109(14) -0.0038(14) -0.0042(14)
C47 0.042(3) 0.038(3) 0.023(2) -0.006(2) -0.006(2) -0.016(2)
C48 0.042(3) 0.034(3) 0.027(3) -0.001(2) -0.009(2) -0.011(2)

loop_
_atom_type_symbol
_atom_type_description
_atom_type_scat_dispersion_real
_atom_type_scat_dispersion_imag
_atom_type_scat_source
C C 0.0033 0.0016 'International Tables Vol C Tables 4.2.6.8 and 6.1.1.4'
H H 0.0000 0.0000 'International Tables Vol C Tables 4.2.6.8 and 6.1.1.4'
F F 0.0171 0.0103 'International Tables Vol C Tables 4.2.6.8 and 6.1.1.4'
K K 0.2009 0.2494 'International Tables Vol C Tables 4.2.6.8 and 6.1.1.4'
N N 0.0061 0.0033 'International Tables Vol C Tables 4.2.6.8 and 6.1.1.4'
Si Si 0.0817 0.0704 'International Tables Vol C Tables 4.2.6.8 and 6.1.1.4'
O O 0.0106 0.0060 'International Tables Vol C Tables 4.2.6.8 and 6.1.1.4'

loop_
_geom_angle_atom_site_label_1
_geom_angle_atom_site_label_2
_geom_angle_atom_site_label_3
_geom_angle
F4 Si1 F1 115.53(16)
F4 Si1 F2 90.26(16)
F1 Si1 F2 90.29(16)
F4 Si1 F3 88.77(16)
F1 Si1 F3 88.88(15)
F2 Si1 F3 178.31(16)
F4 Si1 C1 126.67(19)
F1 Si1 C1 117.77(19)
F2 Si1 C1 91.16(17)
F3 Si1 C1 90.53(17)
Si1 F1 K1 106.75(14)
Si1 F3 K1 111.79(13)
C2 C1 C6 116.1(4)
C2 C1 Si1 120.1(3)
C6 C1 Si1 123.9(3)
C1 C2 C3 122.4(4)
C1 C2 H1 118.8
C3 C2 H1 118.8
C4 C3 C2 119.3(4)
C4 C3 H2 120.4
C2 C3 H2 120.4
C3 C4 C5 119.7(4)
C3 C4 H3 120.1
C5 C4 H3 120.1
C6 C5 C4 119.1(4)
C6 C5 H4 120.5
C4 C5 H4 120.5
C5 C6 C1 123.2(4)
C5 C6 N1 119.9(4)
C1 C6 N1 116.4(4)
N2 N1 C6 121.1(4)
N1 N2 C7 121.9(4)
C8 C7 C12 120.6(5)
C8 C7 N2 117.1(4)
C12 C7 N2 121.9(4)
C7 C8 C9 120.1(5)
C7 C8 H5 119.9
C9 C8 H5 119.9
C10 C9 C8 119.6(5)
C10 C9 H6 120.2
C8 C9 H6 120.2
C9 C10 C11 121.0(5)
C9 C10 H7 119.5
C11 C10 H7 119.5
C10 C11 C12 119.6(5)
C10 C11 H8 120.2
C12 C11 H8 120.2
C7 C12 C11 119.0(5)
C7 C12 H9 120.5
C11 C12 H9 120.5
F3 K1 F1 50.68(8)
F3 K1 O1 115.59(11)
F1 K1 O1 85.02(10)
F3 K1 O4 83.50(10)
F1 K1 O4 113.65(10)
O1 K1 O4 159.82(12)
F3 K1 O3 99.34(10)
F1 K1 O3 80.90(10)
O1 K1 O3 119.28(12)
O4 K1 O3 59.88(11)
F3 K1 O2 124.88(10)
F1 K1 O2 75.06(10)
O1 K1 O2 60.94(12)
O4 K1 O2 114.71(12)
O3 K1 O2 58.34(11)
F3 K1 O5 74.46(10)
F1 K1 O5 124.52(10)
O1 K1 O5 116.37(12)
O4 K1 O5 60.29(11)
O3 K1 O5 120.17(11)
O2 K1 O5 160.42(12)
F3 K1 O6 102.71(10)
F1 K1 O6 121.74(10)
O1 K1 O6 59.38(12)
O4 K1 O6 112.07(11)
O3 K1 O6 155.47(11)
O2 K1 O6 114.88(12)
O5 K1 O6 57.23(11)
F3 K1 C14 116.19(13)
F1 K1 C14 66.32(12)
O1 K1 C14 42.73(14)
O4 K1 C14 136.38(13)
O3 K1 C14 78.00(13)
O2 K1 C14 21.89(12)
O5 K1 C14 158.52(14)
O6 K1 C14 101.40(14)
C24 O1 C13 112.8(5)
C24 O1 K1 117.7(3)
C13 O1 K1 115.0(3)
C14 C13 O1 110.7(5)
C14 C13 H10 109.5
O1 C13 H10 109.5
C14 C13 H11 109.5
O1 C13 H11 109.5
H10 C13 H11 108.1
O2 C14 C13 112.6(6)
O2 C14 K1 50.5(2)
C13 C14 K1 84.5(3)
O2 C14 H12 109.1
C13 C14 H12 109.1
K1 C14 H12 159.5
O2 C14 H13 109.1
C13 C14 H13 109.1
K1 C14 H13 80.8
H12 C14 H13 107.8
C14 O2 C15 115.1(5)
C14 O2 K1 107.6(3)
C15 O2 K1 113.4(3)
O2 C15 C16 110.4(5)
O2 C15 H14 109.6
C16 C15 H14 109.6
O2 C15 H15 109.6
C16 C15 H15 109.6
H14 C15 H15 108.1
O3 C16 C15 107.6(5)
O3 C16 H16 110.2
C15 C16 H16 110.2
O3 C16 H17 110.2
C15 C16 H17 110.2
H16 C16 H17 108.5
C17 O3 C16 112.7(4)
C17 O3 K1 116.1(3)
C16 O3 K1 119.9(3)
O3 C17 C18 109.3(4)
O3 C17 H18 109.8
C18 C17 H18 109.8
O3 C17 H19 109.8
C18 C17 H19 109.8
H18 C17 H19 108.3
O4 C18 C17 107.8(5)
O4 C18 H20 110.2
C17 C18 H20 110.2
O4 C18 H21 110.2
C17 C18 H21 110.2
H20 C18 H21 108.5
C18 O4 C19 112.0(4)
C18 O4 K1 111.0(3)
C19 O4 K1 109.8(3)
O4 C19 C20 107.9(5)
O4 C19 H22 110.1
C20 C19 H22 110.1
O4 C19 H23 110.1
C20 C19 H23 110.1
H22 C19 H23 108.4
O5 C20 C19 109.0(5)
O5 C20 H24 109.9
C19 C20 H24 109.9
O5 C20 H25 109.9
C19 C20 H25 109.9
H24 C20 H25 108.3
C21 O5 C20 114.2(4)
C21 O5 K1 119.9(3)
C20 O5 K1 115.2(3)
O5 C21 C22 109.0(5)
O5 C21 H26 109.9
C22 C21 H26 109.9
O5 C21 H27 109.9
C22 C21 H27 109.9
H26 C21 H27 108.3
O6 C22 C21 107.6(5)
O6 C22 H28 110.2
C21 C22 H28 110.2
O6 C22 H29 110.2
C21 C22 H29 110.2
H28 C22 H29 108.5
C22 O6 C23 112.4(4)
C22 O6 K1 110.1(3)
C23 O6 K1 108.7(3)
C24 C23 O6 110.9(4)
C24 C23 H30 109.5
O6 C23 H30 109.5
C24 C23 H31 109.5
O6 C23 H31 109.5
H30 C23 H31 108.0
O1 C24 C23 108.8(5)
O1 C24 H32 109.9
C23 C24 H32 109.9
O1 C24 H33 109.9
C23 C24 H33 109.9
H32 C24 H33 108.3
F5 Si2 F8 119.75(17)
F5 Si2 F6 90.26(19)
F8 Si2 F6 89.25(16)
F5 Si2 F7 89.93(17)
F8 Si2 F7 88.25(15)
F6 Si2 F7 177.23(16)
F5 Si2 C25 117.73(19)
F8 Si2 C25 122.51(19)
F6 Si2 C25 91.28(17)
F7 Si2 C25 91.08(17)
Si2 F7 K2 112.40(14)
Si2 F8 K2 102.66(13)
C30 C25 C26 115.5(4)
C30 C25 Si2 124.8(3)
C26 C25 Si2 119.7(3)
C27 C26 C25 122.2(5)
C27 C26 H34 118.9
C25 C26 H34 118.9
C28 C27 C26 120.4(5)
C28 C27 H35 119.8
C26 C27 H35 119.8
C27 C28 C29 119.7(4)
C27 C28 H36 120.2
C29 C28 H36 120.2
C30 C29 C28 119.3(4)
C30 C29 H37 120.4
C28 C29 H37 120.4
C29 C30 C25 123.0(4)
C29 C30 N3 119.5(4)
C25 C30 N3 117.0(4)
N4 N3 C30 121.0(4)
N4 N3 K2 113.8(3)
C30 N3 K2 124.8(3)
N3 N4 C31 122.7(4)
C32 C31 C36 120.4(5)
C32 C31 N4 119.9(4)
C36 C31 N4 118.7(4)
C33 C32 C31 119.7(5)
C33 C32 H38 120.2
C31 C32 H38 120.2
C32 C33 C34 120.5(5)
C32 C33 H39 119.7
C34 C33 H39 119.7
C35 C34 C33 119.4(5)
C35 C34 H40 120.3
C33 C34 H40 120.3
C36 C35 C34 119.9(5)
C36 C35 H41 120.1
C34 C35 H41 120.1
C35 C36 C31 120.0(5)
C35 C36 H42 120.0
C31 C36 H42 120.0
F7 K2 O12 85.92(9)
F7 K2 O10 146.84(10)
O12 K2 O10 113.28(10)
F7 K2 O7 68.66(9)
O12 K2 O7 59.40(9)
O10 K2 O7 144.16(10)
F7 K2 O9 118.00(9)
O12 K2 O9 147.74(10)
O10 K2 O9 58.67(9)
O7 K2 O9 107.08(9)
F7 K2 O8 74.85(9)
O12 K2 O8 116.83(9)
O10 K2 O8 115.05(9)
O7 K2 O8 57.51(9)
O9 K2 O8 56.74(9)
F7 K2 F8 47.67(8)
O12 K2 F8 129.38(9)
O10 K2 F8 102.28(9)
O7 K2 F8 108.02(9)
O9 K2 F8 81.65(9)
O8 K2 F8 74.80(8)
F7 K2 N3 69.34(10)
O12 K2 N3 86.24(10)
O10 K2 N3 84.61(10)
O7 K2 N3 126.57(10)
O9 K2 N3 121.18(11)
O8 K2 N3 135.60(10)
F8 K2 N3 61.84(9)
F7 K2 O11 132.00(9)
O12 K2 O11 57.00(9)
O10 K2 O11 56.42(9)
O7 K2 O11 108.15(9)
O9 K2 O11 108.78(9)
O8 K2 O11 146.21(9)
F8 K2 O11 137.01(9)
N3 K2 O11 78.13(9)
C37 O7 C48 111.8(4)
C37 O7 K2 111.8(3)
C48 O7 K2 107.0(2)
O7 C37 C38 109.2(4)
O7 C37 H43 109.8
C38 C37 H43 109.8
O7 C37 H44 109.8
C38 C37 H44 109.8
H43 C37 H44 108.3
O8 C38 C37 108.5(4)
O8 C38 H45 110.0
C37 C38 H45 110.0
O8 C38 H46 110.0
C37 C38 H46 110.0
H45 C38 H46 108.4
C39 O8 C38 112.3(4)
C39 O8 K2 117.5(3)
C38 O8 K2 117.2(3)
O8 C39 C40 108.4(4)
O8 C39 H47 110.0
C40 C39 H47 110.0
O8 C39 H48 110.0
C40 C39 H48 110.0
H47 C39 H48 108.4
O9 C40 C39 107.2(4)
O9 C40 H49 110.3
C39 C40 H49 110.3
O9 C40 H50 110.3
C39 C40 H50 110.3
H49 C40 H50 108.5
C41 O9 C40 111.9(4)
C41 O9 K2 107.1(3)
C40 O9 K2 111.7(3)
O9 C41 C42 108.6(5)
O9 C41 H51 110.0
C42 C41 H51 110.0
O9 C41 H52 110.0
C42 C41 H52 110.0
H51 C41 H52 108.4
O10 C42 C41 109.0(4)
O10 C42 H53 109.9
C41 C42 H53 109.9
O10 C42 H54 109.9
C41 C42 H54 109.9
H53 C42 H54 108.3
C42 O10 C43 111.5(4)
C42 O10 K2 118.0(3)
C43 O10 K2 122.5(3)
O10 C43 C44 108.9(4)
O10 C43 H55 109.9
C44 C43 H55 109.9
O10 C43 H56 109.9
C44 C43 H56 109.9
H55 C43 H56 108.3
O11 C44 C43 107.6(4)
O11 C44 H57 110.2
C43 C44 H57 110.2
O11 C44 H58 110.2
C43 C44 H58 110.2
H57 C44 H58 108.5
C44 O11 C45 112.0(3)
C44 O11 K2 107.9(2)
C45 O11 K2 104.2(2)
O11 C45 C46 107.9(4)
O11 C45 H59 110.1
C46 C45 H59 110.1
O11 C45 H60 110.1
C46 C45 H60 110.1
H59 C45 H60 108.4
O12 C46 C45 108.5(4)
O12 C46 H61 110.0
C45 C46 H61 110.0
O12 C46 H62 110.0
C45 C46 H62 110.0
H61 C46 H62 108.4
C46 O12 C47 111.6(3)
C46 O12 K2 122.1(3)
C47 O12 K2 117.3(2)
O12 C47 C48 108.9(4)
O12 C47 H63 109.9
C48 C47 H63 109.9
O12 C47 H64 109.9
C48 C47 H64 109.9
H63 C47 H64 108.3
O7 C48 C47 108.8(4)
O7 C48 H65 109.9
C47 C48 H65 109.9
O7 C48 H66 109.9
C47 C48 H66 109.9
H65 C48 H66 108.3

loop_
_geom_bond_atom_site_label_1
_geom_bond_atom_site_label_2
_geom_bond_distance
Si1 F4 1.611(3)
Si1 F1 1.617(3)
Si1 F2 1.668(3)
Si1 F3 1.697(3)
Si1 C1 1.890(5)
F1 K1 2.794(3)
F3 K1 2.616(3)
C1 C2 1.383(6)
C1 C6 1.393(6)
C2 C3 1.397(7)
C2 H1 0.9500
C3 C4 1.385(7)
C3 H2 0.9500
C4 C5 1.389(7)
C4 H3 0.9500
C5 C6 1.377(6)
C5 H4 0.9500
C6 N1 1.459(6)
N1 N2 1.261(5)
N2 C7 1.454(6)
C7 C8 1.376(7)
C7 C12 1.388(7)
C8 C9 1.383(7)
C8 H5 0.9500
C9 C10 1.368(8)
C9 H6 0.9500
C10 C11 1.384(7)
C10 H7 0.9500
C11 C12 1.395(7)
C11 H8 0.9500
C12 H9 0.9500
K1 O1 2.806(4)
K1 O4 2.820(4)
K1 O3 2.829(4)
K1 O2 2.853(4)
K1 O5 2.857(4)
K1 O6 2.923(4)
K1 C14 3.524(6)
O1 C24 1.377(7)
O1 C13 1.473(7)
C13 C14 1.445(9)
C13 H10 0.9900
C13 H11 0.9900
C14 O2 1.378(7)
C14 H12 0.9900
C14 H13 0.9900
O2 C15 1.432(6)
C15 C16 1.469(8)
C15 H14 0.9900
C15 H15 0.9900
C16 O3 1.426(6)
C16 H16 0.9900
C16 H17 0.9900
O3 C17 1.413(6)
C17 C18 1.501(8)
C17 H18 0.9900
C17 H19 0.9900
C18 O4 1.418(6)
C18 H20 0.9900
C18 H21 0.9900
O4 C19 1.437(6)
C19 C20 1.506(8)
C19 H22 0.9900
C19 H23 0.9900
C20 O5 1.413(7)
C20 H24 0.9900
C20 H25 0.9900
O5 C21 1.404(7)
C21 C22 1.493(8)
C21 H26 0.9900
C21 H27 0.9900
C22 O6 1.398(7)
C22 H28 0.9900
C22 H29 0.9900
O6 C23 1.452(6)
C23 C24 1.451(8)
C23 H30 0.9900
C23 H31 0.9900
C24 H32 0.9900
C24 H33 0.9900
Si2 F5 1.607(3)
Si2 F8 1.622(3)
Si2 F6 1.676(3)
Si2 F7 1.681(3)
Si2 C25 1.872(4)
F7 K2 2.694(3)
F8 K2 2.965(3)
C25 C30 1.394(6)
C25 C26 1.404(6)
C26 C27 1.386(6)
C26 H34 0.9500
C27 C28 1.369(7)
C27 H35 0.9500
C28 C29 1.387(7)
C28 H36 0.9500
C29 C30 1.387(6)
C29 H37 0.9500
C30 N3 1.466(6)
N3 N4 1.250(5)
N3 K2 3.027(4)
N4 C31 1.451(6)
C31 C32 1.376(7)
C31 C36 1.388(7)
C32 C33 1.374(7)
C32 H38 0.9500
C33 C34 1.393(7)
C33 H39 0.9500
C34 C35 1.392(8)
C34 H40 0.9500
C35 C36 1.375(7)
C35 H41 0.9500
C36 H42 0.9500
K2 O12 2.847(3)
K2 O10 2.864(3)
K2 O7 2.896(3)
K2 O9 2.908(3)
K2 O8 2.964(3)
K2 O11 3.061(3)
O7 C37 1.426(6)
O7 C48 1.427(5)
C37 C38 1.487(7)
C37 H43 0.9900
C37 H44 0.9900
C38 O8 1.425(5)
C38 H45 0.9900
C38 H46 0.9900
O8 C39 1.424(6)
C39 C40 1.485(7)
C39 H47 0.9900
C39 H48 0.9900
C40 O9 1.422(6)
C40 H49 0.9900
C40 H50 0.9900
O9 C41 1.422(6)
C41 C42 1.491(7)
C41 H51 0.9900
C41 H52 0.9900
C42 O10 1.423(6)
C42 H53 0.9900
C42 H54 0.9900
O10 C43 1.424(6)
C43 C44 1.499(7)
C43 H55 0.9900
C43 H56 0.9900
C44 O11 1.425(6)
C44 H57 0.9900
C44 H58 0.9900
O11 C45 1.427(5)
C45 C46 1.503(7)
C45 H59 0.9900
C45 H60 0.9900
C46 O12 1.417(5)
C46 H61 0.9900
C46 H62 0.9900
O12 C47 1.433(5)
C47 C48 1.485(7)
C47 H63 0.9900
C47 H64 0.9900
C48 H65 0.9900
C48 H66 0.9900

loop_
_geom_torsion_atom_site_label_1
_geom_torsion_atom_site_label_2
_geom_torsion_atom_site_label_3
_geom_torsion_atom_site_label_4
_geom_torsion
F4 Si1 F1 K1 76.62(19)
F2 Si1 F1 K1 167.04(14)
F3 Si1 F1 K1 -11.49(15)
C1 Si1 F1 K1 -101.49(19)
F4 Si1 F3 K1 -102.89(15)
F1 Si1 F3 K1 12.67(17)
C1 Si1 F3 K1 130.43(18)
F4 Si1 C1 C2 159.3(3)
F1 Si1 C1 C2 -22.8(4)
F2 Si1 C1 C2 68.1(4)
F3 Si1 C1 C2 -111.8(4)
F4 Si1 C1 C6 -22.3(5)
F1 Si1 C1 C6 155.6(3)
F2 Si1 C1 C6 -113.4(4)
F3 Si1 C1 C6 66.6(4)
C6 C1 C2 C3 4.0(7)
Si1 C1 C2 C3 -177.5(4)
C1 C2 C3 C4 -0.2(7)
C2 C3 C4 C5 -3.1(7)
C3 C4 C5 C6 2.3(7)
C4 C5 C6 C1 1.8(7)
C4 C5 C6 N1 173.1(4)
C2 C1 C6 C5 -4.9(6)
Si1 C1 C6 C5 176.6(3)
C2 C1 C6 N1 -176.4(4)
Si1 C1 C6 N1 5.1(6)
C5 C6 N1 N2 55.0(6)
C1 C6 N1 N2 -133.2(4)
C6 N1 N2 C7 8.7(6)
N1 N2 C7 C8 -134.6(5)
N1 N2 C7 C12 52.3(6)
C12 C7 C8 C9 -3.7(7)
N2 C7 C8 C9 -176.8(4)
C7 C8 C9 C10 3.0(7)
C8 C9 C10 C11 -0.4(7)
C9 C10 C11 C12 -1.5(7)
C8 C7 C12 C11 1.8(7)
N2 C7 C12 C11 174.5(4)
C10 C11 C12 C7 0.8(7)
Si1 F3 K1 F1 -9.44(13)
Si1 F3 K1 O1 -68.35(19)
Si1 F3 K1 O4 118.52(16)
Si1 F3 K1 O3 60.57(17)
Si1 F3 K1 O2 2.8(2)
Si1 F3 K1 O5 179.44(17)
Si1 F3 K1 O6 -130.25(15)
Si1 F3 K1 C14 -20.6(2)
Si1 F1 K1 F3 9.62(13)
Si1 F1 K1 O1 138.79(17)
Si1 F1 K1 O4 -49.16(18)
Si1 F1 K1 O3 -100.48(16)
Si1 F1 K1 O2 -159.98(18)
Si1 F1 K1 O5 20.0(2)
Si1 F1 K1 O6 89.71(18)
Si1 F1 K1 C14 178.7(2)
F3 K1 O1 C24 -104.8(4)
F1 K1 O1 C24 -146.5(4)
O4 K1 O1 C24 55.0(6)
O3 K1 O1 C24 136.8(4)
O2 K1 O1 C24 137.8(4)
O5 K1 O1 C24 -20.2(4)
O6 K1 O1 C24 -14.8(4)
C14 K1 O1 C24 153.5(5)
F3 K1 O1 C13 118.3(4)
F1 K1 O1 C13 76.7(4)
O4 K1 O1 C13 -81.8(5)
O3 K1 O1 C13 0.0(4)
O2 K1 O1 C13 1.0(4)
O5 K1 O1 C13 -157.1(4)
O6 K1 O1 C13 -151.7(4)
C14 K1 O1 C13 16.6(4)
C24 O1 C13 C14 -169.4(5)
K1 O1 C13 C14 -30.4(6)
O1 C13 C14 O2 64.5(7)
O1 C13 C14 K1 21.6(5)
F3 K1 C14 O2 119.0(3)
F1 K1 C14 O2 109.7(4)
O1 K1 C14 O2 -140.8(4)
O4 K1 C14 O2 9.6(5)
O3 K1 C14 O2 24.4(3)
O5 K1 C14 O2 -125.2(4)
O6 K1 C14 O2 -130.5(4)
F3 K1 C14 C13 -115.6(4)
F1 K1 C14 C13 -125.0(4)
O1 K1 C14 C13 -15.4(3)
O4 K1 C14 C13 134.9(4)
O3 K1 C14 C13 149.8(4)
O2 K1 C14 C13 125.3(6)
O5 K1 C14 C13 0.1(6)
O6 K1 C14 C13 -5.2(4)
C13 C14 O2 C15 170.9(5)
K1 C14 O2 C15 -127.5(5)
C13 C14 O2 K1 -61.6(5)
F3 K1 O2 C14 -73.0(4)
F1 K1 O2 C14 -63.2(4)
O1 K1 O2 C14 29.4(4)
O4 K1 O2 C14 -172.7(4)
O3 K1 O2 C14 -151.6(4)
O5 K1 O2 C14 116.8(4)
O6 K1 O2 C14 55.2(4)
F3 K1 O2 C15 55.5(4)
F1 K1 O2 C15 65.3(3)
O1 K1 O2 C15 157.9(4)
O4 K1 O2 C15 -44.2(4)
O3 K1 O2 C15 -23.1(3)
O5 K1 O2 C15 -114.7(4)
O6 K1 O2 C15 -176.3(3)
C14 K1 O2 C15 128.5(5)
C14 O2 C15 C16 179.2(4)
K1 O2 C15 C16 54.7(5)
O2 C15 C16 O3 -61.6(6)
C15 C16 O3 C17 -178.1(4)
C15 C16 O3 K1 39.6(5)
F3 K1 O3 C17 83.8(3)
F1 K1 O3 C17 131.2(3)
O1 K1 O3 C17 -149.8(3)
O4 K1 O3 C17 7.0(3)
O2 K1 O3 C17 -150.8(4)
O5 K1 O3 C17 6.4(4)
O6 K1 O3 C17 -70.0(5)
C14 K1 O3 C17 -161.2(4)
F3 K1 O3 C16 -135.1(4)
F1 K1 O3 C16 -87.7(4)
O1 K1 O3 C16 -8.7(4)
O4 K1 O3 C16 148.1(4)
O2 K1 O3 C16 -9.7(3)
O5 K1 O3 C16 147.5(3)
O6 K1 O3 C16 71.1(5)
C14 K1 O3 C16 -20.1(4)
C16 O3 C17 C18 177.2(4)
K1 O3 C17 C18 -39.0(5)
O3 C17 C18 O4 66.8(6)
C17 C18 O4 C19 177.0(4)
C17 C18 O4 K1 -59.8(5)
F3 K1 O4 C18 -76.9(3)
F1 K1 O4 C18 -35.2(3)
O1 K1 O4 C18 121.3(4)
O3 K1 O4 C18 27.9(3)
O2 K1 O4 C18 48.6(3)
O5 K1 O4 C18 -152.7(4)
O6 K1 O4 C18 -178.0(3)
C14 K1 O4 C18 44.7(4)
F3 K1 O4 C19 47.5(3)
F1 K1 O4 C19 89.2(3)
O1 K1 O4 C19 -114.3(4)
O3 K1 O4 C19 152.3(4)
O2 K1 O4 C19 173.0(3)
O5 K1 O4 C19 -28.3(3)
O6 K1 O4 C19 -53.6(3)
C14 K1 O4 C19 169.1(3)
C18 O4 C19 C20 -174.8(5)
K1 O4 C19 C20 61.4(5)
O4 C19 C20 O5 -68.7(6)
C19 C20 O5 C21 -175.9(5)
C19 C20 O5 K1 39.4(5)
F3 K1 O5 C21 119.4(4)
F1 K1 O5 C21 111.1(4)
O1 K1 O5 C21 8.1(4)
O4 K1 O5 C21 -149.3(4)
O3 K1 O5 C21 -148.7(4)
O2 K1 O5 C21 -68.9(6)
O6 K1 O5 C21 2.6(4)
C14 K1 O5 C21 -3.6(6)
F3 K1 O5 C20 -98.1(4)
F1 K1 O5 C20 -106.4(4)
O1 K1 O5 C20 150.7(3)
O4 K1 O5 C20 -6.7(3)
O3 K1 O5 C20 -6.2(4)
O2 K1 O5 C20 73.6(5)
O6 K1 O5 C20 145.2(4)
C14 K1 O5 C20 139.0(4)
C20 O5 C21 C22 -176.8(5)
K1 O5 C21 C22 -33.9(6)
O5 C21 C22 O6 64.9(6)
C21 C22 O6 C23 175.9(4)
C21 C22 O6 K1 -62.8(5)
F3 K1 O6 C22 -30.3(4)
F1 K1 O6 C22 -81.7(4)
O1 K1 O6 C22 -142.7(4)
O4 K1 O6 C22 57.7(4)
O3 K1 O6 C22 123.2(4)
O2 K1 O6 C22 -169.0(4)
O5 K1 O6 C22 31.5(3)
C14 K1 O6 C22 -150.8(4)
F3 K1 O6 C23 93.2(3)
F1 K1 O6 C23 41.8(3)
O1 K1 O6 C23 -19.2(3)
O4 K1 O6 C23 -178.7(3)
O3 K1 O6 C23 -113.3(4)
O2 K1 O6 C23 -45.5(3)
O5 K1 O6 C23 155.0(3)
C14 K1 O6 C23 -27.3(3)
C22 O6 C23 C24 174.5(5)
K1 O6 C23 C24 52.3(5)
C13 O1 C24 C23 -174.7(5)
K1 O1 C24 C23 47.6(5)
O6 C23 C24 O1 -68.5(6)
F5 Si2 F7 K2 148.18(16)
F8 Si2 F7 K2 28.41(15)
C25 Si2 F7 K2 -94.09(18)
F5 Si2 F8 K2 -113.10(18)
F6 Si2 F8 K2 157.02(14)
F7 Si2 F8 K2 -24.18(13)
C25 Si2 F8 K2 66.0(2)
F5 Si2 C25 C30 169.1(4)
F8 Si2 C25 C30 -10.0(5)
F6 Si2 C25 C30 -100.0(4)
F7 Si2 C25 C30 78.6(4)
F5 Si2 C25 C26 -11.3(4)
F8 Si2 C25 C26 169.6(3)
F6 Si2 C25 C26 79.7(4)
F7 Si2 C25 C26 -101.8(4)
C30 C25 C26 C27 -2.5(7)
Si2 C25 C26 C27 177.8(4)
C25 C26 C27 C28 2.1(7)
C26 C27 C28 C29 -0.3(7)
C27 C28 C29 C30 -0.8(7)
C28 C29 C30 C25 0.3(7)
C28 C29 C30 N3 -171.4(4)
C26 C25 C30 C29 1.3(6)
Si2 C25 C30 C29 -179.1(3)
C26 C25 C30 N3 173.2(4)
Si2 C25 C30 N3 -7.1(6)
C29 C30 N3 N4 -58.6(6)
C25 C30 N3 N4 129.2(5)
C29 C30 N3 K2 128.5(4)
C25 C30 N3 K2 -43.7(5)
C30 N3 N4 C31 -9.2(6)
K2 N3 N4 C31 164.3(3)
N3 N4 C31 C32 -65.8(6)
N3 N4 C31 C36 125.0(5)
C36 C31 C32 C33 0.4(7)
N4 C31 C32 C33 -168.7(4)
C31 C32 C33 C34 -2.0(8)
C32 C33 C34 C35 2.2(8)
C33 C34 C35 C36 -0.7(9)
C34 C35 C36 C31 -1.0(9)
C32 C31 C36 C35 1.1(8)
N4 C31 C36 C35 170.3(5)
Si2 F7 K2 O12 137.11(15)
Si2 F7 K2 O10 9.1(3)
Si2 F7 K2 O7 -164.22(17)
Si2 F7 K2 O9 -65.63(17)
Si2 F7 K2 O8 -103.68(15)
Si2 F7 K2 F8 -20.61(12)
Si2 F7 K2 N3 49.59(14)
Si2 F7 K2 O11 100.14(17)
Si2 F8 K2 F7 20.22(12)
Si2 F8 K2 O12 -9.08(19)
Si2 F8 K2 O10 -143.67(13)
Si2 F8 K2 O7 55.74(15)
Si2 F8 K2 O9 161.07(15)
Si2 F8 K2 O8 103.38(15)
Si2 F8 K2 N3 -66.71(15)
Si2 F8 K2 O11 -90.29(17)
N4 N3 K2 F7 -151.3(3)
C30 N3 K2 F7 22.0(3)
N4 N3 K2 O12 121.6(3)
C30 N3 K2 O12 -65.1(3)
N4 N3 K2 O10 7.8(3)
C30 N3 K2 O10 -178.9(3)
N4 N3 K2 O7 168.5(3)
C30 N3 K2 O7 -18.2(4)
N4 N3 K2 O9 -40.3(3)
C30 N3 K2 O9 133.0(3)
N4 N3 K2 O8 -113.0(3)
C30 N3 K2 O8 60.3(4)
N4 N3 K2 F8 -99.2(3)
C30 N3 K2 F8 74.1(3)
N4 N3 K2 O11 64.6(3)
C30 N3 K2 O11 -122.1(3)
F7 K2 O7 C37 55.9(3)
O12 K2 O7 C37 154.1(3)
O10 K2 O7 C37 -117.9(3)
O9 K2 O7 C37 -58.1(3)
O8 K2 O7 C37 -29.3(3)
F8 K2 O7 C37 28.4(3)
N3 K2 O7 C37 96.3(3)
O11 K2 O7 C37 -175.2(3)
F7 K2 O7 C48 -66.7(3)
O12 K2 O7 C48 31.4(3)
O10 K2 O7 C48 119.5(3)
O9 K2 O7 C48 179.2(3)
O8 K2 O7 C48 -151.9(3)
F8 K2 O7 C48 -94.2(3)
N3 K2 O7 C48 -26.3(3)
O11 K2 O7 C48 62.2(3)
C48 O7 C37 C38 -177.4(4)
K2 O7 C37 C38 62.7(4)
O7 C37 C38 O8 -65.9(5)
C37 C38 O8 C39 176.4(4)
C37 C38 O8 K2 36.0(5)
F7 K2 O8 C39 143.0(3)
O12 K2 O8 C39 -139.7(3)
O10 K2 O8 C39 -3.2(3)
O7 K2 O8 C39 -142.9(3)
O9 K2 O8 C39 3.6(3)
F8 K2 O8 C39 93.5(3)
N3 K2 O8 C39 106.0(3)
O11 K2 O8 C39 -69.7(4)
F7 K2 O8 C38 -78.7(3)
O12 K2 O8 C38 -1.4(3)
O10 K2 O8 C38 135.1(3)
O7 K2 O8 C38 -4.6(3)
O9 K2 O8 C38 141.9(3)
F8 K2 O8 C38 -128.2(3)
N3 K2 O8 C38 -115.7(3)
O11 K2 O8 C38 68.7(3)
C38 O8 C39 C40 -176.3(4)
K2 O8 C39 C40 -36.1(5)
O8 C39 C40 O9 67.0(5)
C39 C40 O9 C41 174.8(4)
C39 C40 O9 K2 -65.1(4)
F7 K2 O9 C41 108.9(3)
O12 K2 O9 C41 -117.3(3)
O10 K2 O9 C41 -32.9(3)
O7 K2 O9 C41 -176.6(3)
O8 K2 O9 C41 154.3(3)
F8 K2 O9 C41 77.0(3)
N3 K2 O9 C41 27.3(3)
O11 K2 O9 C41 -59.9(3)
F7 K2 O9 C40 -13.9(3)
O12 K2 O9 C40 119.8(3)
O10 K2 O9 C40 -155.8(3)
O7 K2 O9 C40 60.6(3)
O8 K2 O9 C40 31.4(3)
F8 K2 O9 C40 -45.8(3)
N3 K2 O9 C40 -95.5(3)
O11 K2 O9 C40 177.2(3)
C40 O9 C41 C42 -171.7(4)
K2 O9 C41 C42 65.6(4)
O9 C41 C42 O10 -66.9(6)
C41 C42 O10 C43 -178.6(4)
C41 C42 O10 K2 31.8(6)
F7 K2 O10 C42 -94.3(4)
O12 K2 O10 C42 144.6(4)
O7 K2 O10 C42 75.1(4)
O9 K2 O10 C42 -0.1(4)
O8 K2 O10 C42 6.5(4)
F8 K2 O10 C42 -72.3(4)
N3 K2 O10 C42 -131.9(4)
O11 K2 O10 C42 148.8(4)
F7 K2 O10 C43 119.6(3)
O12 K2 O10 C43 -1.5(3)
O7 K2 O10 C43 -71.0(4)
O9 K2 O10 C43 -146.2(3)
O8 K2 O10 C43 -139.6(3)
F8 K2 O10 C43 141.6(3)
N3 K2 O10 C43 82.0(3)
O11 K2 O10 C43 2.7(3)
C42 O10 C43 C44 177.3(4)
K2 O10 C43 C44 -34.6(5)
O10 C43 C44 O11 65.8(5)
C43 C44 O11 C45 -176.4(4)
C43 C44 O11 K2 -62.3(4)
F7 K2 O11 C44 -107.9(3)
O12 K2 O11 C44 -153.6(3)
O10 K2 O11 C44 31.1(2)
O7 K2 O11 C44 174.8(2)
O9 K2 O11 C44 58.8(3)
O8 K2 O11 C44 116.6(3)
F8 K2 O11 C44 -39.2(3)
N3 K2 O11 C44 -60.3(3)
F7 K2 O11 C45 11.2(3)
O12 K2 O11 C45 -34.4(2)
O10 K2 O11 C45 150.2(3)
O7 K2 O11 C45 -66.0(3)
O9 K2 O11 C45 178.0(3)
O8 K2 O11 C45 -124.3(3)
F8 K2 O11 C45 80.0(3)
N3 K2 O11 C45 58.8(3)
C44 O11 C45 C46 -177.2(4)
K2 O11 C45 C46 66.4(4)
O11 C45 C46 O12 -67.7(5)
C45 C46 O12 C47 176.5(4)
C45 C46 O12 K2 30.4(4)
F7 K2 O12 C46 -146.3(3)
O10 K2 O12 C46 5.7(3)
O7 K2 O12 C46 146.2(3)
O9 K2 O12 C46 73.5(3)
O8 K2 O12 C46 143.0(3)
F8 K2 O12 C46 -125.0(3)
N3 K2 O12 C46 -76.7(3)
O11 K2 O12 C46 1.5(3)
F7 K2 O12 C47 69.5(3)
O10 K2 O12 C47 -138.5(3)
O7 K2 O12 C47 1.9(3)
O9 K2 O12 C47 -70.8(3)
O8 K2 O12 C47 -1.3(3)
F8 K2 O12 C47 90.7(3)
N3 K2 O12 C47 139.0(3)
O11 K2 O12 C47 -142.7(3)
C46 O12 C47 C48 178.1(4)
K2 O12 C47 C48 -34.0(4)
C37 O7 C48 C47 172.6(4)
K2 O7 C48 C47 -64.7(4)
O12 C47 C48 O7 68.1(5)
